data_7018777
loop_
_publ_author_name
'Fuller, Anna-Marie'
'Hughes, David L.'
'Jones, Garth A.'
'Lancaster, Simon J.'

_publ_section_title
;
 The structure and chemistry of tris(pentafluorophenyl)borane protected
 mononuclear nitridotitanium complexes.
;
_journal_issue 18
_journal_name_full 'Dalton transactions (Cambridge, England : 2003)'
_journal_page_first 5599
_journal_page_last 5609
_journal_paper_doi 10.1039/c2dt00056c
_journal_volume 41
_journal_year 2012
_chemical_formula_moiety 'C24 H20 P, C22 H14 B Cl2 F15 N3 Ti, C7 H8'
_chemical_formula_structural '[P(C6H5)4][{(C6F5)3BN}TiCl2{NH(CH3)2}2]'
_chemical_formula_sum 'C53 H42 B Cl2 F15 N3 P Ti'
_chemical_formula_weight 1166.48
_chemical_name_common '[P(C6H5)4][{(C6F5)3BN}TiCl2{NH(CH3)2}2]'
_space_group_IT_number 2
_symmetry_cell_setting triclinic
_symmetry_space_group_name_Hall '-P 1'
_symmetry_space_group_name_H-M 'P -1'
_atom_sites_solution_hydrogens geom
_atom_sites_solution_primary direct
_atom_sites_solution_secondary difmap
_audit_creation_method 'SHELXL-97 and CrysAlis RED'
_cell_angle_alpha 100.283(4)
_cell_angle_beta 97.544(4)
_cell_angle_gamma 103.714(4)
_cell_formula_units_Z 2
_cell_length_a 9.5648(4)
_cell_length_b 16.7568(8)
_cell_length_c 16.9895(8)
_cell_measurement_reflns_used 7542
_cell_measurement_temperature 140(1)
_cell_measurement_theta_max 32.3277
_cell_measurement_theta_min 3.0914
_cell_volume 2559.6(2)
_computing_cell_refinement
;
CrysAlis RED, Oxford Diffraction Ltd., Version 1.171.29.9
;
_computing_data_collection
;
CrysAlis CCD, Oxford Diffraction Ltd., Version 1.171.29.9
;
_computing_data_reduction
;
CrysAlis RED, Oxford Diffraction Ltd., Version 1.171.29.9
;
_computing_molecular_graphics 'ORTEP (Johnson, 1971)'
_computing_publication_material 'SHELXL-97 (Sheldrick, 1997b)'
_computing_structure_refinement 'SHELXL-97 (Sheldrick, 1997b)'
_computing_structure_solution 'SHELXS-97 (Sheldrick, 1997a)'
_diffrn_ambient_temperature 140(1)
_diffrn_detector_area_resol_mean 16.0050
_diffrn_measured_fraction_theta_full 0.997
_diffrn_measured_fraction_theta_max 0.997
_diffrn_measurement_device_type 'Oxford Diffraction Xcalibur 3/CCD'
_diffrn_measurement_method 'Thin slice \f and \w scans'
_diffrn_radiation_monochromator graphite
_diffrn_radiation_source 'Enhance (Mo) X-ray Source'
_diffrn_radiation_type Mo-K\a
_diffrn_radiation_wavelength 0.71073
_diffrn_reflns_av_R_equivalents 0.1214
_diffrn_reflns_av_sigmaI/netI 0.1087
_diffrn_reflns_limit_h_max 10
_diffrn_reflns_limit_h_min -10
_diffrn_reflns_limit_k_max 18
_diffrn_reflns_limit_k_min -18
_diffrn_reflns_limit_l_max 18
_diffrn_reflns_limit_l_min -18
_diffrn_reflns_number 39544
_diffrn_reflns_theta_full 22.50
_diffrn_reflns_theta_max 22.50
_diffrn_reflns_theta_min 3.11
_exptl_absorpt_coefficient_mu 0.398
_exptl_absorpt_correction_T_max 1.0334
_exptl_absorpt_correction_T_min 0.9581
_exptl_absorpt_correction_type multi-scan
_exptl_absorpt_process_details
;
CrysAlis RED, Oxford Diffraction Ltd., Version 1.171.29.9
Empirical absorption correction using spherical harmonics,
implemented in SCALE3 ABSPACK scaling algorithm.
;
_exptl_crystal_colour yellow
_exptl_crystal_density_diffrn 1.514
_exptl_crystal_density_method 'not measured'
_exptl_crystal_description plates
_exptl_crystal_F_000 1184
_exptl_crystal_size_max 0.33
_exptl_crystal_size_mid 0.12
_exptl_crystal_size_min 0.03
_refine_diff_density_max 0.413
_refine_diff_density_min -0.333
_refine_diff_density_rms 0.055
_refine_ls_extinction_method none
_refine_ls_goodness_of_fit_ref 0.992
_refine_ls_hydrogen_treatment mixed
_refine_ls_matrix_type full
_refine_ls_number_parameters 742
_refine_ls_number_reflns 6669
_refine_ls_number_restraints 0
_refine_ls_restrained_S_all 0.992
_refine_ls_R_factor_all 0.1182
_refine_ls_R_factor_gt 0.0559
_refine_ls_shift/su_max 0.000
_refine_ls_shift/su_mean 0.000
_refine_ls_structure_factor_coef Fsqd
_refine_ls_weighting_details 'calc w=1/[\s^2^(Fo^2^)+(0.0315P)^2^+0.0000P] where P=(Fo^2^+2Fc^2^)/3'
_refine_ls_weighting_scheme calc
_refine_ls_wR_factor_gt 0.0770
_refine_ls_wR_factor_ref 0.0901
_reflns_number_gt 4308
_reflns_number_total 6669
_reflns_threshold_expression I>2sigma(I)
_cod_data_source_file c2dt00056c.txt
_cod_data_source_block 6
_cod_depositor_comments
;
The following automatic conversions were performed:

'_symmetry_cell_setting' value 'Triclinic' changed to 'triclinic'
according to /home/saulius/struct/CIF-dictionaries/cif_core.dic
dictionary named 'cif_core.dic' version 2.4.1 from 2010-06-29.

Automatic conversion script
Id: cif_fix_values 1715 2011-07-08 13:25:40Z adriana 
;
_cod_original_sg_symbol_H-M P-1
_cod_database_code 7018777

loop_
_symmetry_equiv_pos_as_xyz
'x, y, z'
'-x, -y, -z'

loop_
_atom_site_label
_atom_site_type_symbol
_atom_site_fract_x
_atom_site_fract_y
_atom_site_fract_z
_atom_site_U_iso_or_equiv
_atom_site_adp_type
_atom_site_occupancy
_atom_site_symmetry_multiplicity
_atom_site_calc_flag
_atom_site_refinement_flags
Ti1 Ti 0.24209(10) 0.36607(5) 0.86992(5) 0.0192(2) Uani 1 1 d .
Cl2 Cl 0.35568(13) 0.30836(7) 0.96941(7) 0.0266(3) Uani 1 1 d .
Cl3 Cl 0.20262(15) 0.49991(7) 0.86488(7) 0.0319(3) Uani 1 1 d .
F33 F -0.3112(3) 0.27745(17) 0.59105(16) 0.0380(8) Uani 1 1 d .
F34 F -0.4896(3) 0.12073(17) 0.57754(16) 0.0407(8) Uani 1 1 d .
F35 F -0.3836(3) 0.00428(17) 0.63982(15) 0.0342(7) Uani 1 1 d .
F36 F -0.1030(3) 0.03824(15) 0.70575(14) 0.0258(7) Uani 1 1 d .
F42 F 0.3959(3) 0.13630(16) 0.72078(15) 0.0312(7) Uani 1 1 d .
F43 F 0.4920(3) 0.05344(17) 0.82464(16) 0.0394(8) Uani 1 1 d .
F44 F 0.3407(3) 0.00978(17) 0.94187(16) 0.0436(8) Uani 1 1 d .
F45 F 0.0853(3) 0.05430(17) 0.95301(15) 0.0394(8) Uani 1 1 d .
F46 F -0.0076(3) 0.14457(16) 0.85414(14) 0.0281(7) Uani 1 1 d .
F52 F 0.1033(3) 0.05830(16) 0.60330(15) 0.0309(7) Uani 1 1 d .
F53 F 0.1890(3) 0.04686(18) 0.46041(16) 0.0467(8) Uani 1 1 d .
F54 F 0.3339(3) 0.18701(19) 0.41490(15) 0.0461(8) Uani 1 1 d .
F55 F 0.3963(3) 0.33931(17) 0.51951(16) 0.0417(8) Uani 1 1 d .
F56 F 0.3087(3) 0.35346(16) 0.66109(15) 0.0311(7) Uani 1 1 d .
N1 N 0.4589(4) 0.4122(3) 0.8356(3) 0.0254(11) Uani 1 1 d .
N11 N 0.0446(4) 0.3400(3) 0.9291(2) 0.0216(10) Uani 1 1 d .
N21 N 0.1741(4) 0.2917(2) 0.7853(2) 0.0175(9) Uani 1 1 d .
C2 C 0.5315(7) 0.3452(4) 0.8111(4) 0.0342(15) Uani 1 1 d .
C3 C 0.5652(7) 0.4853(4) 0.8928(4) 0.0440(17) Uani 1 1 d .
C12 C -0.0888(7) 0.3422(5) 0.8773(4) 0.0352(15) Uani 1 1 d .
C13 C 0.0607(7) 0.3901(4) 1.0114(3) 0.0288(14) Uani 1 1 d .
C31 C -0.0502(5) 0.1794(3) 0.6888(2) 0.0172(11) Uani 1 1 d .
C33 C -0.2569(6) 0.2188(3) 0.6214(3) 0.0252(13) Uani 1 1 d .
C34 C -0.3505(5) 0.1393(3) 0.6146(3) 0.0241(12) Uani 1 1 d .
C35 C -0.2945(5) 0.0815(3) 0.6453(3) 0.0249(12) Uani 1 1 d .
C36 C -0.1492(5) 0.1013(3) 0.6801(3) 0.0201(12) Uani 1 1 d .
C41 C 0.1838(5) 0.1424(3) 0.7783(3) 0.0192(12) Uani 1 1 d .
C42 C 0.3122(5) 0.1177(3) 0.7774(3) 0.0214(12) Uani 1 1 d .
C43 C 0.3666(6) 0.0754(3) 0.8302(3) 0.0277(13) Uani 1 1 d .
C44 C 0.2888(6) 0.0525(3) 0.8899(3) 0.0274(13) Uani 1 1 d .
C45 C 0.1610(6) 0.0752(3) 0.8949(3) 0.0255(13) Uani 1 1 d .
C46 C 0.1148(5) 0.1201(3) 0.8417(3) 0.0206(12) Uani 1 1 d .
C51 C 0.1990(5) 0.2058(3) 0.6404(2) 0.0177(12) Uani 1 1 d .
C52 C 0.1749(5) 0.1317(3) 0.5846(3) 0.0216(12) Uani 1 1 d .
C53 C 0.2160(5) 0.1224(3) 0.5099(3) 0.0281(13) Uani 1 1 d .
C54 C 0.2910(5) 0.1942(4) 0.4878(3) 0.0285(13) Uani 1 1 d .
C55 C 0.3201(5) 0.2689(3) 0.5396(3) 0.0251(12) Uani 1 1 d .
C56 C 0.2747(5) 0.2746(3) 0.6143(3) 0.0212(12) Uani 1 1 d .
B22 B 0.1280(6) 0.2060(3) 0.7246(3) 0.0167(13) Uani 1 1 d .
P1 P 0.03659(14) 0.24564(8) 0.21995(7) 0.0224(3) Uani 1 1 d .
C61 C -0.0995(5) 0.2315(3) 0.1322(3) 0.0200(12) Uani 1 1 d .
C62 C -0.2061(5) 0.2745(3) 0.1365(3) 0.0297(13) Uani 1 1 d .
H62 H -0.2075 0.3094 0.1853 0.036 Uiso 1 1 calc R
C63 C -0.3106(6) 0.2660(3) 0.0690(3) 0.0327(14) Uani 1 1 d .
H63 H -0.3788 0.2974 0.0717 0.039 Uiso 1 1 calc R
C64 C -0.3135(6) 0.2112(3) -0.0019(3) 0.0326(14) Uani 1 1 d .
H64 H -0.3852 0.2046 -0.0470 0.039 Uiso 1 1 calc R
C65 C -0.2114(6) 0.1660(3) -0.0068(3) 0.0337(14) Uani 1 1 d .
H65 H -0.2150 0.1283 -0.0549 0.040 Uiso 1 1 calc R
C66 C -0.1038(6) 0.1764(3) 0.0594(3) 0.0297(13) Uani 1 1 d .
H66 H -0.0336 0.1466 0.0555 0.036 Uiso 1 1 calc R
C71 C 0.1647(5) 0.1891(3) 0.1919(3) 0.0214(12) Uani 1 1 d .
C72 C 0.1817(5) 0.1197(3) 0.2224(3) 0.0283(13) Uani 1 1 d .
H72 H 0.1280 0.1027 0.2611 0.034 Uiso 1 1 calc R
C73 C 0.2780(6) 0.0759(3) 0.1955(3) 0.0367(15) Uani 1 1 d .
H73 H 0.2898 0.0298 0.2166 0.044 Uiso 1 1 calc R
C74 C 0.3568(5) 0.1003(3) 0.1372(3) 0.0299(13) Uani 1 1 d .
H74 H 0.4203 0.0701 0.1184 0.036 Uiso 1 1 calc R
C75 C 0.3416(5) 0.1688(3) 0.1072(3) 0.0266(13) Uani 1 1 d .
H75 H 0.3946 0.1850 0.0679 0.032 Uiso 1 1 calc R
C76 C 0.2484(5) 0.2140(3) 0.1346(3) 0.0260(13) Uani 1 1 d .
H76 H 0.2410 0.2615 0.1150 0.031 Uiso 1 1 calc R
C81 C -0.0529(6) 0.2061(3) 0.2970(3) 0.0251(13) Uani 1 1 d .
C82 C -0.0018(6) 0.2415(3) 0.3784(3) 0.0345(14) Uani 1 1 d .
H82 H 0.0775 0.2891 0.3939 0.041 Uiso 1 1 calc R
C83 C -0.0668(6) 0.2074(4) 0.4377(3) 0.0406(15) Uani 1 1 d .
H83 H -0.0314 0.2317 0.4926 0.049 Uiso 1 1 calc R
C84 C -0.1828(7) 0.1380(3) 0.4145(3) 0.0426(16) Uani 1 1 d .
H84 H -0.2254 0.1141 0.4539 0.051 Uiso 1 1 calc R
C85 C -0.2377(7) 0.1031(3) 0.3345(4) 0.0580(19) Uani 1 1 d .
H85 H -0.3188 0.0566 0.3194 0.070 Uiso 1 1 calc R
C86 C -0.1723(7) 0.1369(3) 0.2755(3) 0.0506(17) Uani 1 1 d .
H86 H -0.2094 0.1127 0.2208 0.061 Uiso 1 1 calc R
C91 C 0.1372(5) 0.3539(3) 0.2599(3) 0.0187(12) Uani 1 1 d .
C92 C 0.2719(6) 0.3696(3) 0.3090(3) 0.0364(14) Uani 1 1 d .
H92 H 0.3091 0.3247 0.3176 0.044 Uiso 1 1 calc R
C93 C 0.3530(6) 0.4513(3) 0.3460(3) 0.0393(15) Uani 1 1 d .
H93 H 0.4441 0.4613 0.3786 0.047 Uiso 1 1 calc R
C94 C 0.2961(6) 0.5175(3) 0.3336(3) 0.0340(14) Uani 1 1 d .
H94 H 0.3488 0.5724 0.3584 0.041 Uiso 1 1 calc R
C95 C 0.1632(6) 0.5026(3) 0.2852(3) 0.0373(14) Uani 1 1 d .
H95 H 0.1260 0.5478 0.2775 0.045 Uiso 1 1 calc R
C96 C 0.0821(6) 0.4211(3) 0.2471(3) 0.0326(14) Uani 1 1 d .
H96 H -0.0077 0.4117 0.2134 0.039 Uiso 1 1 calc R
C101 C 0.8616(7) 0.5484(3) 0.4691(4) 0.0593(18) Uani 1 1 d .
H10A H 0.9420 0.5727 0.4448 0.089 Uiso 1 1 calc R
H10B H 0.8985 0.5394 0.5211 0.089 Uiso 1 1 calc R
H10C H 0.8001 0.5860 0.4759 0.089 Uiso 1 1 calc R
C102 C 0.7738(6) 0.4654(3) 0.4145(3) 0.0329(14) Uani 1 1 d .
C103 C 0.7314(6) 0.3943(4) 0.4463(3) 0.0401(15) Uani 1 1 d .
H103 H 0.7593 0.3977 0.5016 0.048 Uiso 1 1 calc R
C104 C 0.6492(6) 0.3194(4) 0.3973(4) 0.0409(15) Uani 1 1 d .
H104 H 0.6227 0.2724 0.4196 0.049 Uiso 1 1 calc R
C105 C 0.6057(6) 0.3129(4) 0.3162(4) 0.0415(15) Uani 1 1 d .
H105 H 0.5491 0.2619 0.2835 0.050 Uiso 1 1 calc R
C106 C 0.6466(7) 0.3830(4) 0.2829(3) 0.0464(16) Uani 1 1 d .
H106 H 0.6165 0.3797 0.2278 0.056 Uiso 1 1 calc R
C107 C 0.7323(6) 0.4576(4) 0.3326(3) 0.0386(15) Uani 1 1 d .
H107 H 0.7628 0.5039 0.3099 0.046 Uiso 1 1 calc R
F32 F -0.0302(3) 0.31424(16) 0.65818(15) 0.0301(7) Uani 1 1 d .
C32 C -0.1141(5) 0.2358(3) 0.6570(3) 0.0223(12) Uani 1 1 d .
H1 H 0.435(4) 0.430(2) 0.793(2) 0.012(13) Uiso 1 1 d .
H2A H 0.561(5) 0.326(3) 0.855(3) 0.029(15) Uiso 1 1 d .
H2B H 0.619(6) 0.366(3) 0.788(3) 0.054(18) Uiso 1 1 d .
H2C H 0.468(5) 0.303(3) 0.768(3) 0.018(14) Uiso 1 1 d .
H3A H 0.658(6) 0.506(3) 0.870(3) 0.064(18) Uiso 1 1 d .
H3B H 0.518(6) 0.531(3) 0.904(3) 0.050(18) Uiso 1 1 d .
H3C H 0.604(5) 0.467(3) 0.946(3) 0.045(16) Uiso 1 1 d .
H11 H 0.047(5) 0.290(3) 0.935(3) 0.034(16) Uiso 1 1 d .
H12A H -0.085(5) 0.401(3) 0.871(2) 0.031(15) Uiso 1 1 d .
H12B H -0.170(6) 0.329(3) 0.903(3) 0.040(16) Uiso 1 1 d .
H12C H -0.104(5) 0.303(3) 0.827(3) 0.040(17) Uiso 1 1 d .
H13A H -0.026(6) 0.378(3) 1.037(3) 0.039(15) Uiso 1 1 d .
H13B H 0.074(5) 0.450(3) 1.011(2) 0.029(14) Uiso 1 1 d .
H13C H 0.141(5) 0.380(3) 1.047(2) 0.028(14) Uiso 1 1 d .

loop_
_atom_site_aniso_label
_atom_site_aniso_U_11
_atom_site_aniso_U_22
_atom_site_aniso_U_33
_atom_site_aniso_U_23
_atom_site_aniso_U_13
_atom_site_aniso_U_12
Ti1 0.0165(6) 0.0173(6) 0.0228(5) 0.0054(4) 0.0047(4) 0.0009(4)
Cl2 0.0239(8) 0.0278(8) 0.0277(8) 0.0099(6) 0.0015(6) 0.0047(6)
Cl3 0.0394(9) 0.0198(8) 0.0399(8) 0.0107(6) 0.0128(7) 0.0082(6)
F33 0.0311(19) 0.0383(19) 0.0499(19) 0.0182(15) 0.0009(14) 0.0163(15)
F34 0.017(2) 0.057(2) 0.0466(19) 0.0140(15) 0.0001(15) 0.0063(15)
F35 0.0199(18) 0.0310(19) 0.0445(18) 0.0096(14) 0.0056(14) -0.0077(15)
F36 0.0218(17) 0.0196(17) 0.0345(17) 0.0084(13) 0.0046(13) 0.0013(13)
F42 0.0263(18) 0.0394(19) 0.0349(17) 0.0145(14) 0.0115(14) 0.0140(15)
F43 0.038(2) 0.041(2) 0.0437(19) 0.0084(14) 0.0008(15) 0.0238(16)
F44 0.059(2) 0.038(2) 0.0381(18) 0.0190(15) 0.0004(16) 0.0196(17)
F45 0.050(2) 0.040(2) 0.0307(18) 0.0190(15) 0.0140(15) 0.0059(16)
F46 0.0252(18) 0.0303(18) 0.0319(17) 0.0103(13) 0.0117(14) 0.0072(14)
F52 0.0292(19) 0.0238(18) 0.0346(17) 0.0000(13) 0.0121(14) -0.0013(14)
F53 0.036(2) 0.045(2) 0.0433(19) -0.0147(16) 0.0145(15) -0.0042(16)
F54 0.039(2) 0.069(2) 0.0233(17) 0.0013(15) 0.0153(15) 0.0021(17)
F55 0.044(2) 0.042(2) 0.0421(19) 0.0208(15) 0.0214(15) 0.0016(16)
F56 0.042(2) 0.0200(18) 0.0322(17) 0.0082(14) 0.0160(14) 0.0027(14)
N1 0.019(3) 0.026(3) 0.027(3) 0.007(2) 0.002(2) 0.000(2)
N11 0.022(3) 0.023(3) 0.022(3) 0.007(2) 0.006(2) 0.007(2)
N21 0.013(2) 0.025(2) 0.017(2) 0.0088(18) 0.0077(17) 0.0039(18)
C2 0.017(4) 0.044(4) 0.041(4) 0.014(4) 0.005(3) 0.006(3)
C3 0.021(4) 0.049(5) 0.041(4) -0.009(3) 0.006(3) -0.018(3)
C12 0.019(4) 0.053(5) 0.034(4) 0.009(4) 0.006(3) 0.011(3)
C13 0.028(4) 0.029(4) 0.026(4) 0.002(3) 0.006(3) 0.002(3)
C31 0.018(3) 0.015(3) 0.018(3) 0.004(2) 0.004(2) 0.004(2)
C33 0.021(4) 0.037(4) 0.025(3) 0.012(3) 0.005(2) 0.016(3)
C34 0.004(3) 0.041(4) 0.025(3) 0.005(2) -0.001(2) 0.004(3)
C35 0.015(3) 0.029(3) 0.030(3) 0.011(3) 0.009(3) -0.001(3)
C36 0.023(4) 0.023(3) 0.021(3) 0.009(2) 0.007(2) 0.013(3)
C41 0.019(3) 0.017(3) 0.018(3) 0.000(2) 0.003(2) -0.001(2)
C42 0.020(3) 0.020(3) 0.020(3) 0.000(2) 0.003(2) 0.000(3)
C43 0.030(4) 0.022(3) 0.031(3) 0.000(3) -0.005(3) 0.018(3)
C44 0.043(4) 0.018(3) 0.017(3) 0.002(2) -0.006(3) 0.009(3)
C45 0.034(4) 0.020(3) 0.021(3) 0.004(2) 0.005(3) 0.005(3)
C46 0.022(3) 0.015(3) 0.024(3) -0.002(2) 0.002(2) 0.009(2)
C51 0.016(3) 0.023(3) 0.015(3) 0.005(2) -0.001(2) 0.009(2)
C52 0.013(3) 0.025(3) 0.024(3) 0.007(3) 0.001(2) -0.001(2)
C53 0.019(3) 0.032(4) 0.022(3) -0.013(3) -0.001(3) 0.001(3)
C54 0.020(3) 0.044(4) 0.017(3) 0.001(3) 0.008(2) 0.004(3)
C55 0.021(3) 0.029(4) 0.023(3) 0.011(3) 0.005(2) -0.005(3)
C56 0.020(3) 0.019(3) 0.022(3) 0.000(2) -0.003(2) 0.007(2)
B22 0.016(4) 0.011(3) 0.021(3) 0.001(3) 0.004(3) 0.002(3)
P1 0.0215(9) 0.0200(8) 0.0264(8) 0.0070(6) 0.0090(6) 0.0031(6)
C61 0.017(3) 0.017(3) 0.027(3) 0.007(2) 0.012(2) -0.001(2)
C62 0.015(3) 0.027(3) 0.039(3) 0.000(2) 0.002(3) -0.003(3)
C63 0.019(3) 0.030(4) 0.045(4) 0.004(3) 0.002(3) 0.003(3)
C64 0.020(4) 0.041(4) 0.033(3) 0.010(3) 0.002(3) -0.001(3)
C65 0.028(4) 0.037(4) 0.033(4) 0.002(3) 0.010(3) 0.004(3)
C66 0.022(3) 0.035(4) 0.035(3) 0.009(3) 0.012(3) 0.008(3)
C71 0.022(3) 0.020(3) 0.020(3) 0.006(2) 0.003(2) 0.001(2)
C72 0.033(4) 0.024(3) 0.033(3) 0.015(2) 0.018(3) 0.006(3)
C73 0.047(4) 0.032(4) 0.045(4) 0.021(3) 0.019(3) 0.022(3)
C74 0.027(4) 0.036(4) 0.035(3) 0.011(3) 0.012(3) 0.017(3)
C75 0.027(3) 0.028(3) 0.030(3) 0.012(3) 0.016(3) 0.008(3)
C76 0.031(4) 0.022(3) 0.030(3) 0.011(2) 0.008(3) 0.011(3)
C81 0.032(4) 0.021(3) 0.027(3) 0.011(2) 0.012(3) 0.008(3)
C82 0.024(4) 0.043(4) 0.036(4) 0.016(3) 0.005(3) 0.002(3)
C83 0.029(4) 0.067(5) 0.027(3) 0.017(3) 0.005(3) 0.009(3)
C84 0.062(5) 0.034(4) 0.044(4) 0.016(3) 0.034(3) 0.015(3)
C85 0.088(6) 0.023(4) 0.052(4) 0.000(3) 0.044(4) -0.018(3)
C86 0.072(5) 0.034(4) 0.033(4) -0.001(3) 0.029(3) -0.015(3)
C91 0.022(3) 0.014(3) 0.021(3) 0.006(2) 0.005(2) 0.003(2)
C92 0.022(4) 0.030(4) 0.057(4) 0.008(3) 0.006(3) 0.008(3)
C93 0.019(4) 0.035(4) 0.057(4) 0.002(3) 0.007(3) 0.001(3)
C94 0.027(4) 0.021(3) 0.044(4) 0.001(3) 0.012(3) -0.011(3)
C95 0.038(4) 0.023(4) 0.052(4) 0.008(3) 0.004(3) 0.012(3)
C96 0.027(4) 0.028(4) 0.040(3) 0.009(3) 0.002(3) 0.003(3)
C101 0.049(5) 0.048(4) 0.077(5) 0.020(4) 0.003(4) 0.004(3)
C102 0.023(4) 0.039(4) 0.040(4) 0.016(3) 0.006(3) 0.008(3)
C103 0.031(4) 0.046(4) 0.042(4) 0.012(3) 0.004(3) 0.007(3)
C104 0.031(4) 0.041(4) 0.051(4) 0.016(3) 0.012(3) 0.005(3)
C105 0.028(4) 0.038(4) 0.056(4) -0.003(3) 0.010(3) 0.014(3)
C106 0.051(5) 0.066(5) 0.033(4) 0.011(4) 0.015(3) 0.031(4)
C107 0.038(4) 0.046(4) 0.046(4) 0.022(3) 0.018(3) 0.023(3)
F32 0.0267(19) 0.0234(18) 0.0395(18) 0.0120(13) 0.0024(14) 0.0034(14)
C32 0.021(3) 0.024(3) 0.022(3) 0.007(2) 0.006(2) 0.003(3)

loop_
_atom_type_symbol
_atom_type_description
_atom_type_scat_dispersion_real
_atom_type_scat_dispersion_imag
_atom_type_scat_source
C C 0.0033 0.0016 'International Tables Vol C Tables 4.2.6.8 and 6.1.1.4'
B B 0.0013 0.0007 'International Tables Vol C Tables 4.2.6.8 and 6.1.1.4'
Cl Cl 0.1484 0.1585 'International Tables Vol C Tables 4.2.6.8 and 6.1.1.4'
F F 0.0171 0.0103 'International Tables Vol C Tables 4.2.6.8 and 6.1.1.4'
N N 0.0061 0.0033 'International Tables Vol C Tables 4.2.6.8 and 6.1.1.4'
P P 0.1023 0.0942 'International Tables Vol C Tables 4.2.6.8 and 6.1.1.4'
Ti Ti 0.2776 0.4457 'International Tables Vol C Tables 4.2.6.8 and 6.1.1.4'
H H 0.0000 0.0000 'International Tables Vol C Tables 4.2.6.8 and 6.1.1.4'

loop_
_geom_angle_atom_site_label_1
_geom_angle_atom_site_label_2
_geom_angle_atom_site_label_3
_geom_angle
N21 Ti1 N1 95.10(16)
N21 Ti1 N11 97.07(17)
N1 Ti1 N11 167.81(16)
N21 Ti1 Cl2 109.04(12)
N1 Ti1 Cl2 89.08(12)
N11 Ti1 Cl2 86.41(11)
N21 Ti1 Cl3 115.68(12)
N1 Ti1 Cl3 87.74(11)
N11 Ti1 Cl3 87.50(12)
Cl2 Ti1 Cl3 135.27(6)
C2 N1 C3 110.0(5)
C2 N1 Ti1 114.1(3)
C3 N1 Ti1 117.1(3)
C2 N1 H1 108(3)
C3 N1 H1 105(3)
Ti1 N1 H1 102(3)
C12 N11 C13 111.0(5)
C12 N11 Ti1 112.7(3)
C13 N11 Ti1 115.7(3)
C12 N11 H11 114(3)
C13 N11 H11 106(3)
Ti1 N11 H11 97(3)
B22 N21 Ti1 161.9(3)
N1 C2 H2A 110(3)
N1 C2 H2B 112(3)
H2A C2 H2B 107(4)
N1 C2 H2C 109(3)
H2A C2 H2C 114(4)
H2B C2 H2C 105(4)
N1 C3 H3A 112(3)
N1 C3 H3B 109(3)
H3A C3 H3B 110(4)
N1 C3 H3C 110(3)
H3A C3 H3C 104(4)
H3B C3 H3C 113(4)
N11 C12 H12A 111(3)
N11 C12 H12B 110(3)
H12A C12 H12B 102(4)
N11 C12 H12C 110(3)
H12A C12 H12C 114(4)
H12B C12 H12C 110(4)
N11 C13 H13A 115(3)
N11 C13 H13B 111(2)
H13A C13 H13B 102(3)
N11 C13 H13C 109(2)
H13A C13 H13C 107(4)
H13B C13 H13C 113(4)
C32 C31 C36 112.4(4)
C32 C31 B22 120.1(4)
C36 C31 B22 127.3(4)
C32 C33 F33 121.5(5)
C32 C33 C34 119.8(4)
F33 C33 C34 118.7(4)
F34 C34 C35 121.6(5)
F34 C34 C33 120.5(4)
C35 C34 C33 117.9(5)
F35 C35 C34 118.9(4)
F35 C35 C36 120.8(4)
C34 C35 C36 120.3(5)
F36 C36 C35 115.6(4)
F36 C36 C31 119.8(4)
C35 C36 C31 124.6(4)
C42 C41 C46 112.0(4)
C42 C41 B22 126.4(4)
C46 C41 B22 120.6(4)
F42 C42 C43 114.6(4)
F42 C42 C41 119.9(4)
C43 C42 C41 125.5(5)
F43 C43 C42 121.6(5)
F43 C43 C44 119.2(4)
C42 C43 C44 119.2(5)
F44 C44 C45 121.7(5)
F44 C44 C43 119.7(5)
C45 C44 C43 118.6(4)
F45 C45 C46 121.4(4)
F45 C45 C44 119.3(4)
C46 C45 C44 119.3(5)
F46 C46 C45 115.5(4)
F46 C46 C41 119.3(4)
C45 C46 C41 125.3(4)
C52 C51 C56 112.5(4)
C52 C51 B22 119.7(4)
C56 C51 B22 127.6(4)
C53 C52 F52 114.9(4)
C53 C52 C51 126.4(5)
F52 C52 C51 118.6(4)
F53 C53 C52 121.7(5)
F53 C53 C54 120.5(4)
C52 C53 C54 117.8(5)
C55 C54 F54 121.6(5)
C55 C54 C53 119.2(5)
F54 C54 C53 119.2(5)
C54 C55 F55 119.8(4)
C54 C55 C56 120.5(5)
F55 C55 C56 119.7(4)
F56 C56 C51 121.2(4)
F56 C56 C55 115.2(4)
C51 C56 C55 123.6(4)
N21 B22 C31 110.4(4)
N21 B22 C41 103.3(3)
C31 B22 C41 114.9(4)
N21 B22 C51 114.3(4)
C31 B22 C51 102.5(3)
C41 B22 C51 111.7(4)
C71 P1 C61 108.3(2)
C71 P1 C81 111.0(2)
C61 P1 C81 108.1(2)
C71 P1 C91 107.3(2)
C61 P1 C91 113.2(2)
C81 P1 C91 109.0(2)
C62 C61 C66 118.6(4)
C62 C61 P1 119.7(4)
C66 C61 P1 121.7(4)
C63 C62 C61 120.8(5)
C63 C62 H62 119.6
C61 C62 H62 119.6
C64 C63 C62 119.7(5)
C64 C63 H63 120.1
C62 C63 H63 120.1
C63 C64 C65 120.4(5)
C63 C64 H64 119.8
C65 C64 H64 119.8
C64 C65 C66 120.0(5)
C64 C65 H65 120.0
C66 C65 H65 120.0
C65 C66 C61 120.4(5)
C65 C66 H66 119.8
C61 C66 H66 119.8
C72 C71 C76 118.6(4)
C72 C71 P1 123.0(4)
C76 C71 P1 118.4(3)
C73 C72 C71 120.4(4)
C73 C72 H72 119.8
C71 C72 H72 119.8
C72 C73 C74 120.0(4)
C72 C73 H73 120.0
C74 C73 H73 120.0
C75 C74 C73 120.1(4)
C75 C74 H74 120.0
C73 C74 H74 120.0
C74 C75 C76 120.5(4)
C74 C75 H75 119.8
C76 C75 H75 119.8
C75 C76 C71 120.4(4)
C75 C76 H76 119.8
C71 C76 H76 119.8
C86 C81 C82 118.4(4)
C86 C81 P1 120.1(4)
C82 C81 P1 121.5(4)
C81 C82 C83 121.1(5)
C81 C82 H82 119.5
C83 C82 H82 119.5
C84 C83 C82 119.1(5)
C84 C83 H83 120.5
C82 C83 H83 120.5
C85 C84 C83 121.0(5)
C85 C84 H84 119.5
C83 C84 H84 119.5
C84 C85 C86 119.8(6)
C84 C85 H85 120.1
C86 C85 H85 120.1
C81 C86 C85 120.6(5)
C81 C86 H86 119.7
C85 C86 H86 119.7
C92 C91 C96 119.3(5)
C92 C91 P1 117.5(3)
C96 C91 P1 123.1(4)
C91 C92 C93 121.2(5)
C91 C92 H92 119.4
C93 C92 H92 119.4
C94 C93 C92 119.0(5)
C94 C93 H93 120.5
C92 C93 H93 120.5
C95 C94 C93 120.4(5)
C95 C94 H94 119.8
C93 C94 H94 119.8
C94 C95 C96 121.1(5)
C94 C95 H95 119.5
C96 C95 H95 119.5
C91 C96 C95 119.2(5)
C91 C96 H96 120.4
C95 C96 H96 120.4
C102 C101 H10A 109.5
C102 C101 H10B 109.5
H10A C101 H10B 109.5
C102 C101 H10C 109.5
H10A C101 H10C 109.5
H10B C101 H10C 109.5
C107 C102 C103 117.9(5)
C107 C102 C101 121.4(5)
C103 C102 C101 120.8(5)
C104 C103 C102 120.8(5)
C104 C103 H103 119.6
C102 C103 H103 119.6
C105 C104 C103 120.8(5)
C105 C104 H104 119.6
C103 C104 H104 119.6
C104 C105 C106 119.5(5)
C104 C105 H105 120.3
C106 C105 H105 120.3
C107 C106 C105 119.2(5)
C107 C106 H106 120.4
C105 C106 H106 120.4
C102 C107 C106 121.8(5)
C102 C107 H107 119.1
C106 C107 H107 119.1
C33 C32 F32 115.4(4)
C33 C32 C31 125.0(5)
F32 C32 C31 119.5(4)

loop_
_geom_bond_atom_site_label_1
_geom_bond_atom_site_label_2
_geom_bond_distance
Ti1 N21 1.666(4)
Ti1 N1 2.227(4)
Ti1 N11 2.244(4)
Ti1 Cl2 2.3605(13)
Ti1 Cl3 2.3752(14)
F33 C33 1.362(5)
F34 C34 1.333(5)
F35 C35 1.350(5)
F36 C36 1.355(4)
F42 C42 1.362(5)
F43 C43 1.345(5)
F44 C44 1.348(5)
F45 C45 1.347(5)
F46 C46 1.358(5)
F52 C52 1.371(5)
F53 C53 1.336(5)
F54 C54 1.349(5)
F55 C55 1.358(5)
F56 C56 1.356(5)
N1 C2 1.482(7)
N1 C3 1.484(7)
N1 H1 0.85(4)
N11 C12 1.465(6)
N11 C13 1.465(6)
N11 H11 0.87(4)
N21 B22 1.539(6)
C2 H2A 0.91(4)
C2 H2B 0.98(5)
C2 H2C 0.94(4)
C3 H3A 1.02(6)
C3 H3B 0.98(5)
C3 H3C 1.06(4)
C12 H12A 1.01(4)
C12 H12B 0.94(5)
C12 H12C 0.94(5)
C13 H13A 0.99(5)
C13 H13B 0.98(4)
C13 H13C 0.98(4)
C31 C32 1.390(6)
C31 C36 1.391(6)
C31 B22 1.657(7)
C33 C32 1.360(6)
C33 C34 1.393(6)
C34 C35 1.361(6)
C35 C36 1.374(6)
C41 C42 1.386(6)
C41 C46 1.397(6)
C41 B22 1.657(6)
C42 C43 1.363(6)
C43 C44 1.390(7)
C44 C45 1.371(6)
C45 C46 1.368(6)
C51 C52 1.372(6)
C51 C56 1.386(6)
C51 B22 1.661(6)
C52 C53 1.371(6)
C53 C54 1.388(6)
C54 C55 1.341(6)
C55 C56 1.388(6)
P1 C71 1.780(5)
P1 C61 1.786(5)
P1 C81 1.794(5)
P1 C91 1.799(5)
C61 C62 1.382(6)
C61 C66 1.395(6)
C62 C63 1.380(6)
C62 H62 0.9300
C63 C64 1.372(6)
C63 H63 0.9300
C64 C65 1.372(6)
C64 H64 0.9300
C65 C66 1.377(6)
C65 H65 0.9300
C66 H66 0.9300
C71 C72 1.388(6)
C71 C76 1.398(6)
C72 C73 1.381(6)
C72 H72 0.9300
C73 C74 1.382(6)
C73 H73 0.9300
C74 C75 1.367(6)
C74 H74 0.9300
C75 C76 1.374(6)
C75 H75 0.9300
C76 H76 0.9300
C81 C86 1.376(7)
C81 C82 1.377(6)
C82 C83 1.390(6)
C82 H82 0.9300
C83 C84 1.360(7)
C83 H83 0.9300
C84 C85 1.359(7)
C84 H84 0.9300
C85 C86 1.384(7)
C85 H85 0.9300
C86 H86 0.9300
C91 C92 1.380(6)
C91 C96 1.391(6)
C92 C93 1.391(7)
C92 H92 0.9300
C93 C94 1.381(6)
C93 H93 0.9300
C94 C95 1.363(6)
C94 H94 0.9300
C95 C96 1.392(7)
C95 H95 0.9300
C96 H96 0.9300
C101 C102 1.511(7)
C101 H10A 0.9600
C101 H10B 0.9600
C101 H10C 0.9600
C102 C107 1.370(7)
C102 C103 1.390(6)
C103 C104 1.369(7)
C103 H103 0.9300
C104 C105 1.362(7)
C104 H104 0.9300
C105 C106 1.390(7)
C105 H105 0.9300
C106 C107 1.379(8)
C106 H106 0.9300
C107 H107 0.9300
F32 C32 1.363(5)

loop_
_geom_hbond_atom_site_label_D
_geom_hbond_atom_site_label_H
_geom_hbond_atom_site_label_A
_geom_hbond_distance_DH
_geom_hbond_distance_HA
_geom_hbond_distance_DA
_geom_hbond_angle_DHA
N1 H1 F56 0.85(4) 2.39(4) 2.998(5) 129(3)

loop_
_geom_torsion_atom_site_label_1
_geom_torsion_atom_site_label_2
_geom_torsion_atom_site_label_3
_geom_torsion_atom_site_label_4
_geom_torsion
N21 Ti1 N1 C2 -52.0(4)
N11 Ti1 N1 C2 125.3(7)
Cl2 Ti1 N1 C2 57.1(4)
Cl3 Ti1 N1 C2 -167.6(4)
N21 Ti1 N1 C3 177.5(4)
N11 Ti1 N1 C3 -5.2(10)
Cl2 Ti1 N1 C3 -73.4(4)
Cl3 Ti1 N1 C3 61.9(4)
N21 Ti1 N11 C12 -54.6(4)
N1 Ti1 N11 C12 128.1(8)
Cl2 Ti1 N11 C12 -163.4(4)
Cl3 Ti1 N11 C12 61.0(4)
N21 Ti1 N11 C13 176.1(4)
N1 Ti1 N11 C13 -1.2(10)
Cl2 Ti1 N11 C13 67.3(4)
Cl3 Ti1 N11 C13 -68.3(4)
N1 Ti1 N21 B22 95.8(10)
N11 Ti1 N21 B22 -83.7(10)
Cl2 Ti1 N21 B22 5.0(11)
Cl3 Ti1 N21 B22 -174.3(10)
C32 C33 C34 F34 -177.8(4)
F33 C33 C34 F34 1.5(6)
C32 C33 C34 C35 0.8(7)
F33 C33 C34 C35 -179.9(4)
F34 C34 C35 F35 -1.8(7)
C33 C34 C35 F35 179.6(4)
F34 C34 C35 C36 177.3(4)
C33 C34 C35 C36 -1.3(7)
F35 C35 C36 F36 1.7(6)
C34 C35 C36 F36 -177.3(4)
F35 C35 C36 C31 -179.5(4)
C34 C35 C36 C31 1.5(7)
C32 C31 C36 F36 177.9(4)
B22 C31 C36 F36 3.1(7)
C32 C31 C36 C35 -0.9(6)
B22 C31 C36 C35 -175.7(4)
C46 C41 C42 F42 -178.3(4)
B22 C41 C42 F42 -9.5(7)
C46 C41 C42 C43 1.1(7)
B22 C41 C42 C43 169.9(5)
F42 C42 C43 F43 -1.0(7)
C41 C42 C43 F43 179.6(4)
F42 C42 C43 C44 -179.3(4)
C41 C42 C43 C44 1.3(8)
F43 C43 C44 F44 0.8(7)
C42 C43 C44 F44 179.2(4)
F43 C43 C44 C45 -179.9(4)
C42 C43 C44 C45 -1.5(7)
F44 C44 C45 F45 0.0(7)
C43 C44 C45 F45 -179.3(4)
F44 C44 C45 C46 178.6(4)
C43 C44 C45 C46 -0.7(7)
F45 C45 C46 F46 2.6(7)
C44 C45 C46 F46 -176.0(4)
F45 C45 C46 C41 -178.0(4)
C44 C45 C46 C41 3.4(8)
C42 C41 C46 F46 175.9(4)
B22 C41 C46 F46 6.3(7)
C42 C41 C46 C45 -3.5(7)
B22 C41 C46 C45 -173.0(4)
C56 C51 C52 C53 -1.0(7)
B22 C51 C52 C53 174.5(4)
C56 C51 C52 F52 178.8(4)
B22 C51 C52 F52 -5.7(6)
F52 C52 C53 F53 -0.8(6)
C51 C52 C53 F53 179.0(4)
F52 C52 C53 C54 -179.1(4)
C51 C52 C53 C54 0.8(7)
F53 C53 C54 C55 -178.2(4)
C52 C53 C54 C55 0.1(7)
F53 C53 C54 F54 1.2(7)
C52 C53 C54 F54 179.5(4)
F54 C54 C55 F55 -0.9(7)
C53 C54 C55 F55 178.4(4)
F54 C54 C55 C56 -180.0(4)
C53 C54 C55 C56 -0.6(7)
C52 C51 C56 F56 179.9(4)
B22 C51 C56 F56 4.8(7)
C52 C51 C56 C55 0.4(6)
B22 C51 C56 C55 -174.6(4)
C54 C55 C56 F56 -179.2(4)
F55 C55 C56 F56 1.8(6)
C54 C55 C56 C51 0.4(7)
F55 C55 C56 C51 -178.7(4)
Ti1 N21 B22 C31 122.2(9)
Ti1 N21 B22 C41 -1.2(12)
Ti1 N21 B22 C51 -122.8(9)
C32 C31 B22 N21 51.0(5)
C36 C31 B22 N21 -134.6(4)
C32 C31 B22 C41 167.4(4)
C36 C31 B22 C41 -18.2(6)
C32 C31 B22 C51 -71.2(5)
C36 C31 B22 C51 103.2(5)
C42 C41 B22 N21 -98.1(5)
C46 C41 B22 N21 69.8(5)
C42 C41 B22 C31 141.6(5)
C46 C41 B22 C31 -50.5(6)
C42 C41 B22 C51 25.3(6)
C46 C41 B22 C51 -166.8(4)
C52 C51 B22 N21 175.0(4)
C56 C51 B22 N21 -10.2(6)
C52 C51 B22 C31 -65.5(5)
C56 C51 B22 C31 109.3(5)
C52 C51 B22 C41 58.1(5)
C56 C51 B22 C41 -127.1(5)
C71 P1 C61 C62 -175.2(4)
C81 P1 C61 C62 64.5(4)
C91 P1 C61 C62 -56.3(4)
C71 P1 C61 C66 6.4(4)
C81 P1 C61 C66 -113.9(4)
C91 P1 C61 C66 125.3(4)
C66 C61 C62 C63 -3.0(7)
P1 C61 C62 C63 178.6(4)
C61 C62 C63 C64 3.3(7)
C62 C63 C64 C65 -1.3(7)
C63 C64 C65 C66 -1.0(7)
C64 C65 C66 C61 1.3(7)
C62 C61 C66 C65 0.6(7)
P1 C61 C66 C65 179.0(4)
C61 P1 C71 C72 -113.9(4)
C81 P1 C71 C72 4.6(5)
C91 P1 C71 C72 123.6(4)
C61 P1 C71 C76 63.9(4)
C81 P1 C71 C76 -177.6(4)
C91 P1 C71 C76 -58.6(4)
C76 C71 C72 C73 -0.9(7)
P1 C71 C72 C73 176.9(4)
C71 C72 C73 C74 -0.8(8)
C72 C73 C74 C75 1.1(8)
C73 C74 C75 C76 0.2(8)
C74 C75 C76 C71 -1.9(8)
C72 C71 C76 C75 2.2(7)
P1 C71 C76 C75 -175.7(4)
C71 P1 C81 C86 -83.7(5)
C61 P1 C81 C86 35.0(5)
C91 P1 C81 C86 158.4(4)
C71 P1 C81 C82 93.9(4)
C61 P1 C81 C82 -147.4(4)
C91 P1 C81 C82 -24.0(5)
C86 C81 C82 C83 1.4(8)
P1 C81 C82 C83 -176.2(4)
C81 C82 C83 C84 -0.2(8)
C82 C83 C84 C85 -1.5(9)
C83 C84 C85 C86 1.9(9)
C82 C81 C86 C85 -1.1(8)
P1 C81 C86 C85 176.6(4)
C84 C85 C86 C81 -0.5(9)
C71 P1 C91 C92 -40.0(4)
C61 P1 C91 C92 -159.5(4)
C81 P1 C91 C92 80.2(4)
C71 P1 C91 C96 143.5(4)
C61 P1 C91 C96 24.1(4)
C81 P1 C91 C96 -96.2(4)
C96 C91 C92 C93 0.2(7)
P1 C91 C92 C93 -176.4(4)
C91 C92 C93 C94 0.7(8)
C92 C93 C94 C95 -0.6(8)
C93 C94 C95 C96 -0.2(8)
C92 C91 C96 C95 -1.0(7)
P1 C91 C96 C95 175.3(4)
C94 C95 C96 C91 1.1(8)
C107 C102 C103 C104 -0.9(8)
C101 C102 C103 C104 178.6(5)
C102 C103 C104 C105 -0.6(8)
C103 C104 C105 C106 0.6(8)
C104 C105 C106 C107 0.9(8)
C103 C102 C107 C106 2.4(8)
C101 C102 C107 C106 -177.0(5)
C105 C106 C107 C102 -2.5(8)
F33 C33 C32 F32 -1.5(6)
C34 C33 C32 F32 177.8(4)
F33 C33 C32 C31 -179.6(4)
C34 C33 C32 C31 -0.3(7)
C36 C31 C32 C33 0.3(6)
B22 C31 C32 C33 175.5(4)
C36 C31 C32 F32 -177.7(4)
B22 C31 C32 F32 -2.5(6)
